data_7125732
loop_
_publ_author_name
'Mart\'in-Mej\'ias, Irene'
'Aragoncillo, Cristina'
'Yanai, Hikaru'
'Hoshikawa, Shoki'
'Fujimoto, Yuuki'
'Matsumoto, Takashi'
'Almendros, Pedro'

_publ_section_title
;
 A catalyst-free bis(triflyl)ethylation/benzannulation reaction: rapid
 access to carbazole-based superacidic carbon acids from alkynols.
;
_journal_issue 12
_journal_name_full 'Chemical communications (Cambridge, England)'
_journal_page_first 1795
_journal_page_last 1798
_journal_paper_doi 10.1039/c9cc08930f
_journal_volume 56
_journal_year 2020
_chemical_formula_moiety 'C22 H17 F12 N O8 S4'
_chemical_formula_sum 'C22 H17 F12 N O8 S4'
_chemical_formula_weight 779.60
_chemical_melting_point 422
_chemical_name_systematic 3,6-Bis(2,2-bis((trifluoromethyl)sulfonyl)ethyl)-9-ethyl-9H-carbazole
_space_group_crystal_system triclinic
_space_group_IT_number 2
_space_group_name_Hall '-P 1'
_space_group_name_H-M_alt 'P -1'
_atom_sites_solution_hydrogens geom
_audit_creation_date 2018-05-15
_audit_creation_method SHELXL-2014
_audit_update_record
;
2019-04-22 deposited with the CCDC.	2020-01-03 downloaded from the CCDC.
;
_cell_angle_alpha 86.3400(10)
_cell_angle_beta 69.5930(10)
_cell_angle_gamma 76.9120(10)
_cell_formula_units_Z 2
_cell_length_a 10.7413(12)
_cell_length_b 11.0944(12)
_cell_length_c 13.5068(14)
_cell_measurement_reflns_used 5345
_cell_measurement_temperature 150
_cell_measurement_theta_max 27.49
_cell_measurement_theta_min 2.46
_cell_volume 1469.2(3)
_computing_cell_refinement 'APEX2 V2014.11-0 (Bruker AXS Inc.,2014)'
_computing_data_collection 'APEX2 V2014.11-0 (Bruker AXS Inc.,2014)'
_computing_data_reduction 'SAINT V8.34a (Bruker AXS Inc., 2013)'
_computing_molecular_graphics 'Platon (A.L.Spek, 2003)'
_computing_publication_material
;
pubCIF (Westrip, 2010) and enCIFer (Allen et al. 2004)
;
_computing_structure_refinement 'SHELXL-2014/7 (Sheldrick, 2014)'
_computing_structure_solution 'SHELXTL XT Intrinsic Phasing (Sheldrick, 2013)'
_diffrn_ambient_temperature 150
_diffrn_detector_area_resol_mean 8.333
_diffrn_measured_fraction_theta_full 0.998
_diffrn_measured_fraction_theta_max 0.998
_diffrn_measurement_device_type 'Bruker D8 goniometer'
_diffrn_measurement_method 'omega scans'
_diffrn_radiation_monochromator 'Bruker Helios multilayered confocal mirror'
_diffrn_radiation_type MoK\a
_diffrn_radiation_wavelength 0.71073
_diffrn_reflns_av_R_equivalents 0.0238
_diffrn_reflns_av_unetI/netI 0.0284
_diffrn_reflns_Laue_measured_fraction_full 0.998
_diffrn_reflns_Laue_measured_fraction_max 0.998
_diffrn_reflns_limit_h_max 12
_diffrn_reflns_limit_h_min -12
_diffrn_reflns_limit_k_max 13
_diffrn_reflns_limit_k_min -13
_diffrn_reflns_limit_l_max 16
_diffrn_reflns_limit_l_min -16
_diffrn_reflns_number 14293
_diffrn_reflns_point_group_measured_fraction_full 0.998
_diffrn_reflns_point_group_measured_fraction_max 0.998
_diffrn_reflns_theta_full 25.000
_diffrn_reflns_theta_max 25.026
_diffrn_reflns_theta_min 1.609
_diffrn_source 'rotating-anode X-ray tube'
_diffrn_source_type 'Bruker TXS fine-focus Turbo X-ray Source'
_exptl_absorpt_coefficient_mu 0.448
_exptl_absorpt_correction_T_max 0.961
_exptl_absorpt_correction_T_min 0.884
_exptl_absorpt_correction_type numerical
_exptl_absorpt_process_details
;
Crystal Faces plugin in Bruker APEX2 software
;
_exptl_crystal_colour colourelss
_exptl_crystal_density_diffrn 1.762
_exptl_crystal_description block
_exptl_crystal_F_000 784
_exptl_crystal_recrystallization_method 'Re-crystallisation from solvent: CHCl3/hexane'
_exptl_crystal_size_max 0.284
_exptl_crystal_size_mid 0.208
_exptl_crystal_size_min 0.090
_refine_diff_density_max 1.079
_refine_diff_density_min -0.734
_refine_diff_density_rms 0.080
_refine_ls_extinction_method none
_refine_ls_goodness_of_fit_ref 0.991
_refine_ls_hydrogen_treatment constr
_refine_ls_matrix_type full
_refine_ls_number_parameters 597
_refine_ls_number_reflns 5179
_refine_ls_number_restraints 1179
_refine_ls_restrained_S_all 1.041
_refine_ls_R_factor_all 0.0577
_refine_ls_R_factor_gt 0.0488
_refine_ls_shift/su_max 0.001
_refine_ls_shift/su_mean 0.000
_refine_ls_structure_factor_coef Fsqd
_refine_ls_weighting_details 'w=1/[\s^2^(Fo^2^)+(0.0654P)^2^+3.6706P] where P=(Fo^2^+2Fc^2^)/3'
_refine_ls_weighting_scheme calc
_refine_ls_wR_factor_gt 0.1246
_refine_ls_wR_factor_ref 0.1320
_reflns_Friedel_coverage 0.000
_reflns_number_gt 4412
_reflns_number_total 5179
_reflns_threshold_expression 'I > 2\s(I)'
_cod_data_source_file c9cc08930f2.cif
_cod_data_source_block SH-180
_cod_depositor_comments 'Adding full bibliography for 7125732.cif.'
_cod_database_code 7125732
_publcif_datablock.id {3b235b2a-10cd-45d8-a439-38372d4969c9}

_shelx_space_group_comment
;
The symmetry employed for this shelxl refinement is uniquely defined
by the following loop, which should always be used as a source of
symmetry information in preference to the above space-group names.
They are only intended as comments.
;
_shelx_estimated_absorpt_t_min 0.883
_shelx_estimated_absorpt_t_max 0.961
_publcif_funding_html
;
;

loop_
_space_group_symop_operation_xyz
'x, y, z'
'-x, -y, -z'

loop_
_atom_site_label
_atom_site_type_symbol
_atom_site_fract_x
_atom_site_fract_y
_atom_site_fract_z
_atom_site_U_iso_or_equiv
_atom_site_adp_type
_atom_site_occupancy
_atom_site_site_symmetry_order
_atom_site_calc_flag
_atom_site_refinement_flags_posn
_atom_site_refinement_flags_adp
_atom_site_refinement_flags_occupancy
_atom_site_disorder_assembly
_atom_site_disorder_group
C1 C 1.1518(3) 0.3178(3) 0.2283(3) 0.0252(6) Uani 1 1 d . U . . .
H1 H 1.251900 0.304556 0.189106 0.030 Uiso 1 1 calc R U . A 1
C2 C 1.1312(3) 0.3440(3) 0.3454(3) 0.0247(6) Uani 1 1 d . U . . .
H2A H 1.204320 0.285871 0.363728 0.030 Uiso 1 1 calc R U . . .
H2B H 1.144723 0.428530 0.349833 0.030 Uiso 1 1 calc R U . . .
C3 C 0.9965(3) 0.3344(3) 0.4293(2) 0.0211(6) Uani 1 1 d . U . . .
C4 C 0.8862(3) 0.4353(3) 0.4572(2) 0.0195(6) Uani 1 1 d . U . . .
H4 H 0.894345 0.513063 0.424806 0.023 Uiso 1 1 calc R U . . .
C5 C 0.7639(3) 0.4208(3) 0.5332(2) 0.0180(6) Uani 1 1 d . U . . .
C6 C 0.6305(3) 0.5020(3) 0.5754(2) 0.0179(6) Uani 1 1 d . U . . .
C7 C 0.5768(3) 0.6249(3) 0.5578(2) 0.0183(6) Uani 1 1 d . U . . .
H7 H 0.633523 0.674314 0.511807 0.022 Uiso 1 1 calc R U . . .
C8 C 0.4392(3) 0.6738(3) 0.6084(2) 0.0205(6) Uani 1 1 d . U . . .
C9 C 0.3791(3) 0.8061(3) 0.5876(2) 0.0229(6) Uani 1 1 d . U . . .
H9A H 0.309323 0.805818 0.555343 0.027 Uiso 1 1 calc R U . . .
H9B H 0.451813 0.841912 0.535950 0.027 Uiso 1 1 calc R U . . .
C10 C 0.3138(3) 0.8890(3) 0.6873(2) 0.0177(6) Uani 1 1 d . U . . .
H10 H 0.239498 0.853438 0.738996 0.021 Uiso 1 1 calc R U . . .
C11 C 0.3556(3) 0.5996(3) 0.6754(3) 0.0232(6) Uani 1 1 d . U . . .
H11 H 0.261140 0.634069 0.707669 0.028 Uiso 1 1 calc R U . . .
C12 C 0.4059(3) 0.4789(3) 0.6956(3) 0.0241(6) Uani 1 1 d . U . . .
H12 H 0.348423 0.430512 0.742255 0.029 Uiso 1 1 calc R U . . .
C13 C 0.5446(3) 0.4299(3) 0.6452(2) 0.0202(6) Uani 1 1 d . U . . .
C14 C 0.7528(3) 0.3055(3) 0.5820(2) 0.0199(6) Uani 1 1 d . U . . .
C15 C 0.8649(3) 0.2054(3) 0.5587(3) 0.0244(6) Uani 1 1 d . U . . .
H15 H 0.858916 0.128853 0.593882 0.029 Uiso 1 1 calc R U . . .
C16 C 0.9844(3) 0.2221(3) 0.4827(3) 0.0237(6) Uani 1 1 d . U . . .
H16 H 1.061647 0.155146 0.465614 0.028 Uiso 1 1 calc R U . . .
C17 C 0.5699(4) 0.2114(3) 0.7146(3) 0.0272(7) Uani 1 1 d . U . . .
H17A H 0.622807 0.131170 0.679150 0.033 Uiso 1 1 calc R U . . .
H17B H 0.473492 0.218105 0.722222 0.033 Uiso 1 1 calc R U . . .
C18 C 0.5809(4) 0.2137(4) 0.8228(3) 0.0399(9) Uani 1 1 d . U . . .
H18A H 0.676005 0.208074 0.815643 0.060 Uiso 1 1 calc R U . . .
H18B H 0.548983 0.143474 0.863313 0.060 Uiso 1 1 calc R U . . .
H18C H 0.524753 0.291182 0.859668 0.060 Uiso 1 1 calc R U . . .
N1 N 0.6198(3) 0.3115(2) 0.6487(2) 0.0225(5) Uani 1 1 d . U . . .
O1 O 1.1748(3) 0.0827(2) 0.2692(2) 0.0333(6) Uani 1 1 d . U . . .
O2 O 0.9622(2) 0.1932(2) 0.23929(19) 0.0293(5) Uani 1 1 d . U . . .
O5 O 0.5664(2) 0.8889(2) 0.6782(2) 0.0367(6) Uani 1 1 d . U . . .
O6 O 0.3704(2) 1.0180(2) 0.81646(19) 0.0296(5) Uani 1 1 d . U . . .
O7 O 0.3413(3) 1.1108(2) 0.6064(2) 0.0406(6) Uani 1 1 d . U . . .
O8 O 0.1607(3) 1.0170(2) 0.5878(2) 0.0397(7) Uani 1 1 d . U . . .
S1 S 1.10510(8) 0.17304(7) 0.21617(6) 0.02166(19) Uani 1 1 d . U . . .
S3 S 0.43062(8) 0.90886(7) 0.75134(6) 0.02193(19) Uani 1 1 d . U . . .
S4 S 0.23916(9) 1.04038(7) 0.64731(6) 0.0259(2) Uani 1 1 d . U . . .
S2 S 1.0721(5) 0.4396(6) 0.1605(4) 0.0351(8) Uani 0.482(8) 1 d D U P B 1
O3 O 1.0907(9) 0.3860(8) 0.0602(6) 0.0499(18) Uani 0.482(8) 1 d D U P B 1
O4 O 0.9463(6) 0.5090(10) 0.2237(7) 0.0410(17) Uani 0.482(8) 1 d D U P B 1
C20 C 1.1924(7) 0.5416(7) 0.1246(6) 0.0553(12) Uani 0.482(8) 1 d D U P B 1
F4 F 1.2009(8) 0.5833(7) 0.2133(6) 0.0694(17) Uani 0.482(8) 1 d D U P B 1
F5 F 1.3152(6) 0.4880(7) 0.0731(7) 0.0730(19) Uani 0.482(8) 1 d D U P B 1
F6 F 1.1487(8) 0.6358(6) 0.0734(7) 0.077(2) Uani 0.482(8) 1 d D U P B 1
S2B S 1.0663(5) 0.4432(6) 0.1642(4) 0.0369(8) Uani 0.518(8) 1 d D U P B 2
O3B O 1.0417(8) 0.3945(8) 0.0777(7) 0.0503(17) Uani 0.518(8) 1 d D U P B 2
O4B O 0.9644(8) 0.5256(10) 0.2396(6) 0.054(2) Uani 0.518(8) 1 d D U P B 2
C20B C 1.2038(7) 0.5232(6) 0.0981(6) 0.0585(12) Uani 0.518(8) 1 d D U P B 2
F4B F 1.2507(8) 0.5571(7) 0.1703(7) 0.0794(17) Uani 0.518(8) 1 d D U P B 2
F5B F 1.3096(6) 0.4557(7) 0.0324(6) 0.080(2) Uani 0.518(8) 1 d D U P B 2
F6B F 1.1568(8) 0.6220(6) 0.0532(6) 0.083(2) Uani 0.518(8) 1 d D U P B 2
C19 C 1.1876(6) 0.1219(6) 0.0745(5) 0.0354(12) Uani 0.482(8) 1 d D U P B 3
F1 F 1.2041(8) -0.0001(6) 0.0745(9) 0.0451(16) Uani 0.482(8) 1 d D U P B 3
F2 F 1.3068(7) 0.1532(7) 0.0349(8) 0.0458(17) Uani 0.482(8) 1 d D U P B 3
F3 F 1.1113(8) 0.1668(8) 0.0176(8) 0.0507(18) Uani 0.482(8) 1 d D U P B 3
C19B C 1.1876(6) 0.1240(6) 0.0720(5) 0.0354(11) Uani 0.518(8) 1 d D U P B 4
F1B F 1.2445(7) 0.0045(5) 0.0693(8) 0.0450(16) Uani 0.518(8) 1 d D U P B 4
F2B F 1.2801(7) 0.1877(6) 0.0203(6) 0.0413(15) Uani 0.518(8) 1 d D U P B 4
F3B F 1.0934(6) 0.1373(7) 0.0289(7) 0.0398(14) Uani 0.518(8) 1 d D U P B 4
C21 C 0.4249(8) 0.7817(6) 0.8495(5) 0.0329(11) Uani 0.482(8) 1 d D U P B 5
F7 F 0.5241(7) 0.6866(8) 0.7985(7) 0.0326(17) Uani 0.482(8) 1 d D U P B 5
F8 F 0.4486(9) 0.8125(9) 0.9339(6) 0.0415(16) Uani 0.482(8) 1 d D U P B 5
F9 F 0.3065(6) 0.7464(7) 0.8829(7) 0.0369(15) Uani 0.482(8) 1 d D U P B 5
C21B C 0.4311(7) 0.7833(6) 0.8466(5) 0.0332(11) Uani 0.518(8) 1 d D U P B 6
F7B F 0.5015(8) 0.6688(7) 0.8128(8) 0.0389(17) Uani 0.518(8) 1 d D U P B 6
F8B F 0.4833(7) 0.8248(8) 0.9104(6) 0.0370(15) Uani 0.518(8) 1 d D U P B 6
F9B F 0.3023(6) 0.7793(7) 0.9020(7) 0.0410(15) Uani 0.518(8) 1 d D U P B 6
C22 C 0.1037(7) 1.1159(7) 0.7772(7) 0.0310(12) Uani 0.482(8) 1 d D U P B 7
F10 F 0.1392(9) 1.2107(10) 0.8059(10) 0.0371(16) Uani 0.482(8) 1 d D U P B 7
F11 F -0.0128(7) 1.1556(7) 0.7603(6) 0.0405(15) Uani 0.482(8) 1 d D U P B 7
F12 F 0.0886(11) 1.0324(9) 0.8532(9) 0.0303(15) Uani 0.482(8) 1 d D U P B 7
C22B C 0.1165(7) 1.1284(7) 0.7653(6) 0.0312(12) Uani 0.518(8) 1 d D U P B 8
F10B F 0.1720(8) 1.2059(9) 0.7972(8) 0.0344(15) Uani 0.518(8) 1 d D U P B 8
F11B F 0.0145(7) 1.1925(6) 0.7372(6) 0.0422(15) Uani 0.518(8) 1 d D U P B 8
F12B F 0.0697(10) 1.0530(9) 0.8432(8) 0.0328(15) Uani 0.518(8) 1 d D U P B 8

loop_
_atom_site_aniso_label
_atom_site_aniso_U_11
_atom_site_aniso_U_22
_atom_site_aniso_U_33
_atom_site_aniso_U_23
_atom_site_aniso_U_13
_atom_site_aniso_U_12
C1 0.0201(12) 0.0234(13) 0.0320(13) -0.0011(11) -0.0071(11) -0.0070(10)
C2 0.0187(14) 0.0254(14) 0.0318(15) -0.0062(12) -0.0110(12) -0.0029(11)
C3 0.0195(13) 0.0223(13) 0.0243(13) -0.0049(11) -0.0124(11) -0.0007(11)
C4 0.0202(13) 0.0174(13) 0.0227(13) -0.0019(11) -0.0096(11) -0.0038(11)
C5 0.0213(13) 0.0152(12) 0.0197(12) -0.0029(10) -0.0104(10) -0.0019(10)
C6 0.0196(12) 0.0163(12) 0.0194(12) -0.0029(10) -0.0083(10) -0.0037(10)
C7 0.0203(13) 0.0158(13) 0.0192(13) -0.0025(11) -0.0076(11) -0.0029(11)
C8 0.0217(13) 0.0200(13) 0.0216(13) -0.0045(10) -0.0106(11) -0.0015(11)
C9 0.0251(14) 0.0200(14) 0.0224(14) -0.0032(11) -0.0111(12) 0.0027(12)
C10 0.0191(12) 0.0142(12) 0.0225(12) 0.0004(10) -0.0120(10) -0.0012(10)
C11 0.0181(13) 0.0237(14) 0.0269(14) -0.0065(12) -0.0066(11) -0.0030(11)
C12 0.0219(14) 0.0241(14) 0.0252(14) -0.0024(12) -0.0040(12) -0.0087(12)
C13 0.0231(13) 0.0181(12) 0.0212(13) -0.0027(10) -0.0086(11) -0.0056(11)
C14 0.0251(13) 0.0163(12) 0.0203(12) -0.0024(10) -0.0111(11) -0.0028(11)
C15 0.0310(15) 0.0170(14) 0.0243(14) -0.0006(11) -0.0128(12) 0.0020(12)
C16 0.0252(14) 0.0199(14) 0.0255(14) -0.0038(11) -0.0139(12) 0.0056(12)
C17 0.0328(16) 0.0176(14) 0.0306(16) 0.0029(12) -0.0076(13) -0.0101(13)
C18 0.047(2) 0.042(2) 0.0322(19) 0.0096(16) -0.0116(17) -0.0192(18)
N1 0.0257(12) 0.0156(11) 0.0246(12) 0.0009(9) -0.0065(10) -0.0054(10)
O1 0.0367(14) 0.0239(12) 0.0385(14) -0.0050(10) -0.0175(11) 0.0039(10)
O2 0.0201(11) 0.0306(13) 0.0378(13) -0.0061(10) -0.0086(10) -0.0070(10)
O5 0.0196(12) 0.0407(15) 0.0507(16) -0.0076(12) -0.0108(11) -0.0080(11)
O6 0.0320(13) 0.0244(12) 0.0365(13) -0.0065(10) -0.0164(11) -0.0051(10)
O7 0.0526(17) 0.0250(13) 0.0363(14) 0.0080(11) -0.0073(12) -0.0076(12)
O8 0.0510(16) 0.0305(14) 0.0410(15) -0.0045(11) -0.0321(13) 0.0123(12)
S1 0.0184(4) 0.0214(4) 0.0247(4) -0.0038(3) -0.0069(3) -0.0031(3)
S3 0.0199(4) 0.0212(4) 0.0288(4) -0.0010(3) -0.0129(3) -0.0049(3)
S4 0.0338(5) 0.0171(4) 0.0252(4) 0.0005(3) -0.0140(3) 0.0038(3)
S2 0.0361(12) 0.0284(12) 0.0364(12) 0.0064(11) -0.0075(11) -0.0082(11)
O3 0.054(4) 0.045(3) 0.041(3) 0.002(2) -0.015(3) 0.007(3)
O4 0.030(3) 0.046(3) 0.043(3) 0.009(3) -0.013(2) 0.000(2)
C20 0.0533(18) 0.0415(18) 0.0568(19) 0.0062(18) 0.0002(18) -0.0145(17)
F4 0.073(3) 0.059(3) 0.074(4) -0.001(3) -0.007(3) -0.037(3)
F5 0.052(3) 0.058(3) 0.088(4) 0.007(3) 0.007(3) -0.023(2)
F6 0.085(3) 0.041(3) 0.073(3) 0.018(3) 0.011(3) -0.017(3)
S2B 0.0359(12) 0.0290(12) 0.0383(12) 0.0117(11) -0.0059(11) -0.0064(11)
O3B 0.056(4) 0.046(3) 0.050(3) 0.005(2) -0.028(3) 0.001(3)
O4B 0.056(3) 0.046(3) 0.040(3) 0.009(3) -0.005(3) 0.009(3)
C20B 0.0543(18) 0.0427(18) 0.0592(19) 0.0088(17) 0.0042(18) -0.0131(17)
F4B 0.070(3) 0.067(3) 0.087(3) 0.002(3) 0.005(3) -0.041(3)
F5B 0.066(3) 0.057(3) 0.075(4) -0.006(3) 0.032(3) -0.016(2)
F6B 0.086(3) 0.050(3) 0.079(3) 0.029(3) 0.012(3) -0.016(3)
C19 0.0356(18) 0.0366(19) 0.0319(18) -0.0077(17) -0.0067(17) -0.0092(17)
F1 0.042(3) 0.042(2) 0.046(3) -0.020(2) 0.000(3) -0.016(2)
F2 0.037(3) 0.049(3) 0.040(3) -0.011(3) 0.005(2) -0.014(2)
F3 0.061(3) 0.058(3) 0.033(3) 0.002(3) -0.016(2) -0.014(3)
C19B 0.0356(18) 0.0367(18) 0.0317(18) -0.0080(17) -0.0067(17) -0.0093(17)
F1B 0.044(3) 0.037(2) 0.043(2) -0.014(2) -0.004(3) 0.000(2)
F2B 0.039(3) 0.044(3) 0.031(2) -0.004(2) -0.0001(19) -0.008(2)
F3B 0.055(2) 0.041(3) 0.034(3) -0.002(2) -0.019(2) -0.025(2)
C21 0.0427(18) 0.0297(18) 0.0317(18) 0.0046(17) -0.0209(17) -0.0067(17)
F7 0.041(3) 0.021(3) 0.044(3) 0.012(2) -0.024(2) -0.008(2)
F8 0.063(3) 0.041(3) 0.028(3) 0.005(2) -0.026(2) -0.009(3)
F9 0.055(2) 0.026(3) 0.030(3) 0.005(2) -0.013(2) -0.015(2)
C21B 0.0424(18) 0.0300(18) 0.0321(18) 0.0043(17) -0.0207(17) -0.0063(17)
F7B 0.061(3) 0.020(3) 0.044(3) 0.009(2) -0.030(2) -0.008(2)
F8B 0.051(3) 0.044(3) 0.025(3) 0.004(2) -0.024(2) -0.011(2)
F9B 0.062(2) 0.032(3) 0.032(3) 0.008(2) -0.0167(19) -0.018(2)
C22 0.0311(19) 0.0229(19) 0.035(2) -0.0043(18) -0.0130(17) 0.0051(18)
F10 0.036(3) 0.020(2) 0.045(3) -0.009(2) -0.007(3) 0.004(2)
F11 0.030(3) 0.036(3) 0.047(3) 0.000(2) -0.013(2) 0.010(2)
F12 0.027(3) 0.025(3) 0.033(3) -0.003(2) -0.006(2) 0.002(2)
C22B 0.0311(18) 0.0233(19) 0.036(2) -0.0037(17) -0.0132(17) 0.0051(17)
F10B 0.036(3) 0.020(2) 0.041(3) -0.011(2) -0.011(3) 0.004(2)
F11B 0.036(3) 0.033(3) 0.051(3) -0.007(2) -0.020(2) 0.015(2)
F12B 0.028(3) 0.027(3) 0.037(3) -0.005(2) -0.007(2) 0.003(2)

loop_
_atom_type_symbol
_atom_type_description
_atom_type_scat_dispersion_real
_atom_type_scat_dispersion_imag
_atom_type_scat_source
C C 0.0033 0.0016 'International Tables Vol C Tables 4.2.6.8 and 6.1.1.4'
H H 0.0000 0.0000 'International Tables Vol C Tables 4.2.6.8 and 6.1.1.4'
F F 0.0171 0.0103 'International Tables Vol C Tables 4.2.6.8 and 6.1.1.4'
N N 0.0061 0.0033 'International Tables Vol C Tables 4.2.6.8 and 6.1.1.4'
O O 0.0106 0.0060 'International Tables Vol C Tables 4.2.6.8 and 6.1.1.4'
S S 0.1246 0.1234 'International Tables Vol C Tables 4.2.6.8 and 6.1.1.4'

loop_
_geom_angle_atom_site_label_1
_geom_angle_atom_site_label_2
_geom_angle_atom_site_label_3
_geom_angle
C2 C1 S2 117.0(3)
C2 C1 S1 110.6(2)
S2 C1 S1 110.4(2)
C2 C1 S2B 115.1(3)
S1 C1 S2B 110.7(2)
C2 C1 H1 106.1
S2 C1 H1 106.1
S1 C1 H1 106.1
C3 C2 C1 118.3(3)
C3 C2 H2A 107.7
C1 C2 H2A 107.7
C3 C2 H2B 107.7
C1 C2 H2B 107.7
H2A C2 H2B 107.1
C4 C3 C16 119.3(3)
C4 C3 C2 121.5(3)
C16 C3 C2 119.1(3)
C3 C4 C5 119.2(3)
C3 C4 H4 120.4
C5 C4 H4 120.4
C4 C5 C14 120.2(3)
C4 C5 C6 133.4(3)
C14 C5 C6 106.4(3)
C7 C6 C13 119.8(3)
C7 C6 C5 133.8(3)
C13 C6 C5 106.4(3)
C8 C7 C6 119.0(3)
C8 C7 H7 120.5
C6 C7 H7 120.5
C7 C8 C11 120.2(3)
C7 C8 C9 119.5(3)
C11 C8 C9 120.3(3)
C8 C9 C10 113.6(3)
C8 C9 H9A 108.8
C10 C9 H9A 108.8
C8 C9 H9B 108.8
C10 C9 H9B 108.8
H9A C9 H9B 107.7
C9 C10 S3 114.7(2)
C9 C10 S4 106.9(2)
S3 C10 S4 108.70(15)
C9 C10 H10 108.8
S3 C10 H10 108.8
S4 C10 H10 108.8
C12 C11 C8 122.2(3)
C12 C11 H11 118.9
C8 C11 H11 118.9
C11 C12 C13 117.7(3)
C11 C12 H12 121.2
C13 C12 H12 121.2
N1 C13 C12 129.5(3)
N1 C13 C6 109.2(3)
C12 C13 C6 121.2(3)
N1 C14 C15 129.4(3)
N1 C14 C5 109.5(3)
C15 C14 C5 121.1(3)
C16 C15 C14 117.4(3)
C16 C15 H15 121.3
C14 C15 H15 121.3
C15 C16 C3 122.6(3)
C15 C16 H16 118.7
C3 C16 H16 118.7
N1 C17 C18 112.4(3)
N1 C17 H17A 109.1
C18 C17 H17A 109.1
N1 C17 H17B 109.1
C18 C17 H17B 109.1
H17A C17 H17B 107.9
C17 C18 H18A 109.5
C17 C18 H18B 109.5
H18A C18 H18B 109.5
C17 C18 H18C 109.5
H18A C18 H18C 109.5
H18B C18 H18C 109.5
C14 N1 C13 108.5(2)
C14 N1 C17 125.5(3)
C13 N1 C17 126.0(3)
O2 S1 O1 122.10(16)
O2 S1 C1 110.14(15)
O1 S1 C1 106.34(15)
O2 S1 C19 106.6(2)
O1 S1 C19 103.5(2)
C1 S1 C19 107.2(2)
O2 S1 C19B 106.3(2)
O1 S1 C19B 104.3(2)
C1 S1 C19B 106.6(2)
O5 S3 O6 121.60(15)
O5 S3 C10 110.85(15)
O6 S3 C10 107.94(14)
O5 S3 C21B 105.4(2)
O6 S3 C21B 103.7(2)
C10 S3 C21B 106.1(2)
O5 S3 C21 107.1(3)
O6 S3 C21 103.1(2)
C10 S3 C21 104.7(3)
O8 S4 O7 121.95(17)
O8 S4 C10 105.83(14)
O7 S4 C10 109.48(15)
O8 S4 C22B 105.7(3)
O7 S4 C22B 104.3(3)
C10 S4 C22B 109.1(3)
O8 S4 C22 103.8(3)
O7 S4 C22 110.2(3)
C10 S4 C22 104.1(3)
O4 S2 O3 121.9(3)
O4 S2 C1 114.7(5)
O3 S2 C1 105.6(5)
O4 S2 C20 107.3(3)
O3 S2 C20 103.3(3)
C1 S2 C20 101.7(3)
F5 C20 F6 111.4(5)
F5 C20 F4 103.4(6)
F6 C20 F4 109.0(5)
F5 C20 S2 114.3(4)
F6 C20 S2 109.1(4)
F4 C20 S2 109.3(4)
O4B S2B O3B 121.9(3)
O4B S2B C1 110.7(5)
O3B S2B C1 110.2(5)
O4B S2B C20B 107.2(3)
O3B S2B C20B 103.4(3)
C1 S2B C20B 101.1(3)
F5B C20B F6B 111.3(5)
F5B C20B F4B 103.4(6)
F6B C20B F4B 109.1(5)
F5B C20B S2B 114.5(5)
F6B C20B S2B 109.2(4)
F4B C20B S2B 109.2(4)
F3 C19 F2 110.6(4)
F3 C19 F1 107.8(4)
F2 C19 F1 110.3(4)
F3 C19 S1 112.7(6)
F2 C19 S1 109.5(5)
F1 C19 S1 105.9(6)
F3B C19B F2B 110.7(4)
F3B C19B F1B 107.8(4)
F2B C19B F1B 110.3(4)
F3B C19B S1 109.3(5)
F2B C19B S1 111.6(5)
F1B C19B S1 107.0(5)
F8 C21 F9 108.0(4)
F8 C21 F7 109.1(3)
F9 C21 F7 109.1(4)
F8 C21 S3 112.3(5)
F9 C21 S3 112.8(5)
F7 C21 S3 105.4(6)
F8B C21B F9B 108.1(4)
F8B C21B F7B 109.1(3)
F9B C21B F7B 109.0(4)
F8B C21B S3 102.0(5)
F9B C21B S3 108.2(5)
F7B C21B S3 119.8(6)
F10 C22 F11 108.9(4)
F10 C22 F12 109.9(3)
F11 C22 F12 109.4(4)
F10 C22 S4 110.8(6)
F11 C22 S4 108.1(5)
F12 C22 S4 109.7(6)
F10B C22B F11B 108.9(4)
F10B C22B F12B 109.9(3)
F11B C22B F12B 109.4(4)
F10B C22B S4 110.8(5)
F11B C22B S4 106.6(5)
F12B C22B S4 111.1(6)

loop_
_geom_bond_atom_site_label_1
_geom_bond_atom_site_label_2
_geom_bond_distance
C1 C2 1.555(5)
C1 S2 1.806(8)
C1 S1 1.821(3)
C1 S2B 1.830(7)
C1 H1 1.0000
C2 C3 1.516(4)
C2 H2A 0.9900
C2 H2B 0.9900
C3 C4 1.393(4)
C3 C16 1.408(5)
C4 C5 1.393(4)
C4 H4 0.9500
C5 C14 1.412(4)
C5 C6 1.449(4)
C6 C7 1.395(4)
C6 C13 1.418(4)
C7 C8 1.387(4)
C7 H7 0.9500
C8 C11 1.405(5)
C8 C9 1.515(4)
C9 C10 1.536(4)
C9 H9A 0.9900
C9 H9B 0.9900
C10 S3 1.810(3)
C10 S4 1.825(3)
C10 H10 1.0000
C11 C12 1.375(5)
C11 H11 0.9500
C12 C13 1.397(4)
C12 H12 0.9500
C13 N1 1.385(4)
C14 N1 1.386(4)
C14 C15 1.399(4)
C15 C16 1.379(5)
C15 H15 0.9500
C16 H16 0.9500
C17 N1 1.457(4)
C17 C18 1.509(5)
C17 H17A 0.9900
C17 H17B 0.9900
C18 H18A 0.9800
C18 H18B 0.9800
C18 H18C 0.9800
O1 S1 1.422(3)
O2 S1 1.422(2)
O5 S3 1.424(3)
O6 S3 1.430(2)
O7 S4 1.425(3)
O8 S4 1.422(3)
S1 C19 1.870(7)
S1 C19B 1.894(6)
S3 C21B 1.836(6)
S3 C21 1.870(6)
S4 C22B 1.838(7)
S4 C22 1.937(7)
S2 O4 1.399(4)
S2 O3 1.445(4)
S2 C20 1.827(5)
C20 F5 1.279(7)
C20 F6 1.305(6)
C20 F4 1.350(8)
S2B O4B 1.399(4)
S2B O3B 1.445(4)
S2B C20B 1.827(5)
C20B F5B 1.279(7)
C20B F6B 1.305(6)
C20B F4B 1.350(8)
C19 F3 1.310(5)
C19 F2 1.321(5)
C19 F1 1.325(5)
C19B F3B 1.310(5)
C19B F2B 1.321(5)
C19B F1B 1.325(5)
C21 F8 1.331(5)
C21 F9 1.334(5)
C21 F7 1.339(5)
C21B F8B 1.331(5)
C21B F9B 1.334(5)
C21B F7B 1.339(5)
C22 F10 1.319(5)
C22 F11 1.323(5)
C22 F12 1.330(5)
C22B F10B 1.319(5)
C22B F11B 1.323(5)
C22B F12B 1.330(5)

loop_
_geom_torsion_atom_site_label_1
_geom_torsion_atom_site_label_2
_geom_torsion_atom_site_label_3
_geom_torsion_atom_site_label_4
_geom_torsion
S2 C1 C2 C3 77.9(4)
S1 C1 C2 C3 -49.5(3)
S2B C1 C2 C3 76.8(4)
C1 C2 C3 C4 -88.2(4)
C1 C2 C3 C16 94.0(4)
C16 C3 C4 C5 -3.6(4)
C2 C3 C4 C5 178.6(3)
C3 C4 C5 C14 0.7(4)
C3 C4 C5 C6 -176.0(3)
C4 C5 C6 C7 -2.2(6)
C14 C5 C6 C7 -179.2(3)
C4 C5 C6 C13 175.2(3)
C14 C5 C6 C13 -1.8(3)
C13 C6 C7 C8 -0.7(4)
C5 C6 C7 C8 176.5(3)
C6 C7 C8 C11 -0.8(4)
C6 C7 C8 C9 -178.4(3)
C7 C8 C9 C10 -120.7(3)
C11 C8 C9 C10 61.7(4)
C8 C9 C10 S3 62.7(3)
C8 C9 C10 S4 -176.7(2)
C7 C8 C11 C12 1.9(5)
C9 C8 C11 C12 179.5(3)
C8 C11 C12 C13 -1.4(5)
C11 C12 C13 N1 -177.7(3)
C11 C12 C13 C6 -0.1(5)
C7 C6 C13 N1 179.2(3)
C5 C6 C13 N1 1.3(3)
C7 C6 C13 C12 1.2(4)
C5 C6 C13 C12 -176.7(3)
C4 C5 C14 N1 -175.8(3)
C6 C5 C14 N1 1.7(3)
C4 C5 C14 C15 2.7(4)
C6 C5 C14 C15 -179.8(3)
N1 C14 C15 C16 175.1(3)
C5 C14 C15 C16 -3.1(4)
C14 C15 C16 C3 0.1(5)
C4 C3 C16 C15 3.2(5)
C2 C3 C16 C15 -178.9(3)
C15 C14 N1 C13 -179.2(3)
C5 C14 N1 C13 -0.9(3)
C15 C14 N1 C17 3.2(5)
C5 C14 N1 C17 -178.5(3)
C12 C13 N1 C14 177.5(3)
C6 C13 N1 C14 -0.3(3)
C12 C13 N1 C17 -4.9(5)
C6 C13 N1 C17 177.3(3)
C18 C17 N1 C14 90.0(4)
C18 C17 N1 C13 -87.2(4)
C2 C1 S1 O2 83.8(2)
S2 C1 S1 O2 -47.2(3)
S2B C1 S1 O2 -45.0(3)
C2 C1 S1 O1 -50.4(3)
S2 C1 S1 O1 178.5(2)
S2B C1 S1 O1 -179.2(2)
C2 C1 S1 C19 -160.6(3)
C2 C1 S1 C19B -161.3(3)
C9 C10 S3 O5 24.2(3)
S4 C10 S3 O5 -95.34(18)
C9 C10 S3 O6 159.7(2)
S4 C10 S3 O6 40.1(2)
C9 C10 S3 C21B -89.7(3)
S4 C10 S3 C21B 150.7(2)
C9 C10 S3 C21 -90.9(3)
S4 C10 S3 C21 149.5(2)
C9 C10 S4 O8 49.5(2)
S3 C10 S4 O8 173.79(17)
C9 C10 S4 O7 -83.7(2)
S3 C10 S4 O7 40.7(2)
C9 C10 S4 C22B 162.8(3)
S3 C10 S4 C22B -72.9(3)
C9 C10 S4 C22 158.5(3)
S3 C10 S4 C22 -77.1(3)
C2 C1 S2 O4 -35.2(4)
S1 C1 S2 O4 92.4(4)
C2 C1 S2 O3 -172.2(4)
S1 C1 S2 O3 -44.7(4)
C2 C1 S2 C20 80.2(4)
S1 C1 S2 C20 -152.2(3)
O4 S2 C20 F5 174.9(6)
O3 S2 C20 F5 -55.1(7)
C1 S2 C20 F5 54.2(7)
O4 S2 C20 F6 -59.6(7)
O3 S2 C20 F6 70.3(7)
C1 S2 C20 F6 179.6(5)
O4 S2 C20 F4 59.5(6)
O3 S2 C20 F4 -170.5(6)
C1 S2 C20 F4 -61.2(5)
C2 C1 S2B O4B -17.9(4)
S1 C1 S2B O4B 108.4(3)
C2 C1 S2B O3B -155.6(4)
S1 C1 S2B O3B -29.3(4)
C2 C1 S2B C20B 95.5(4)
S1 C1 S2B C20B -138.2(3)
O4B S2B C20B F5B 174.7(7)
O3B S2B C20B F5B -55.4(7)
C1 S2B C20B F5B 58.7(6)
O4B S2B C20B F6B -59.9(7)
O3B S2B C20B F6B 70.1(6)
C1 S2B C20B F6B -175.9(5)
O4B S2B C20B F4B 59.3(6)
O3B S2B C20B F4B -170.7(6)
C1 S2B C20B F4B -56.6(5)
O2 S1 C19 F3 29.0(5)
O1 S1 C19 F3 158.9(5)
C1 S1 C19 F3 -88.9(5)
O2 S1 C19 F2 152.6(4)
O1 S1 C19 F2 -77.5(5)
C1 S1 C19 F2 34.6(5)
O2 S1 C19 F1 -88.5(4)
O1 S1 C19 F1 41.4(5)
C1 S1 C19 F1 153.5(4)
O2 S1 C19B F3B 8.3(5)
O1 S1 C19B F3B 138.5(4)
C1 S1 C19B F3B -109.2(4)
O2 S1 C19B F2B 131.0(4)
O1 S1 C19B F2B -98.7(4)
C1 S1 C19B F2B 13.6(5)
O2 S1 C19B F1B -108.2(4)
O1 S1 C19B F1B 22.1(4)
C1 S1 C19B F1B 134.4(4)
O5 S3 C21 F8 92.2(5)
O6 S3 C21 F8 -37.2(5)
C10 S3 C21 F8 -150.1(5)
O5 S3 C21 F9 -145.4(4)
O6 S3 C21 F9 85.2(5)
C10 S3 C21 F9 -27.6(5)
O5 S3 C21 F7 -26.5(4)
O6 S3 C21 F7 -155.9(4)
C10 S3 C21 F7 91.3(4)
O5 S3 C21B F8B 80.4(4)
O6 S3 C21B F8B -48.3(4)
C10 S3 C21B F8B -161.9(4)
O5 S3 C21B F9B -165.7(4)
O6 S3 C21B F9B 65.6(4)
C10 S3 C21B F9B -48.0(4)
O5 S3 C21B F7B -40.0(5)
O6 S3 C21B F7B -168.8(4)
C10 S3 C21B F7B 77.6(5)
O8 S4 C22B F10B -148.3(4)
O7 S4 C22B F10B -18.6(5)
C10 S4 C22B F10B 98.3(4)
O8 S4 C22B F11B -29.9(5)
O7 S4 C22B F11B 99.8(5)
C10 S4 C22B F11B -143.3(4)
O8 S4 C22B F12B 89.2(5)
O7 S4 C22B F12B -141.1(4)
C10 S4 C22B F12B -24.2(5)

loop_
_publcif_info_exptl_table_extra_item
sin_theta_over_lambda_max
